data_1554584
loop_
_publ_author_name
'Xie, Chao-Chao'
'Tan, Rui'
'Liu, Yan-Kai'

_publ_section_title
;
 Asymmetric construction of polycyclic indole derivatives with different
 ring connectivities by an organocatalysis triggered two-step sequence
;
_journal_issue 7
_journal_name_full 'Organic Chemistry Frontiers'
_journal_page_first 919
_journal_paper_doi 10.1039/C8QO01406J
_journal_volume 6
_journal_year 2019
_chemical_absolute_configuration ad
_chemical_formula_moiety 'C22 H20 Br N3 O4'
_chemical_formula_sum 'C22 H20 Br N3 O4'
_chemical_formula_weight 470.31
_space_group_crystal_system monoclinic
_space_group_IT_number 4
_space_group_name_Hall 'P 2yb'
_space_group_name_H-M_alt 'P 1 21 1'
_atom_sites_solution_hydrogens geom
_atom_sites_solution_primary direct
_audit_creation_date 2018-06-04
_audit_creation_method
;
Olex2 1.2-alpha
(compiled 2018.05.18 svn.r3508 for OlexSys, GUI svn.r5497)
;
_audit_update_record
;
2018-11-08 deposited with the CCDC.
2019-02-12 downloaded from the CCDC.
;
_cell_angle_alpha 90
_cell_angle_beta 109.724(3)
_cell_angle_gamma 90
_cell_formula_units_Z 2
_cell_length_a 9.2282(14)
_cell_length_b 9.1743(14)
_cell_length_c 12.829(2)
_cell_measurement_reflns_used 2544
_cell_measurement_temperature 120.15
_cell_measurement_theta_max 23.361
_cell_measurement_theta_min 2.381
_cell_volume 1022.4(3)
_computing_cell_refinement 'SAINT v8.34A (Bruker, 2013)'
_computing_data_reduction 'SAINT v8.34A (Bruker, 2013)'
_computing_molecular_graphics 'Olex2 (Dolomanov et al., 2009)'
_computing_publication_material 'Olex2 (Dolomanov et al., 2009)'
_computing_structure_refinement 'ShelXL (Sheldrick, 2015)'
_computing_structure_solution 'ShelXS (Sheldrick, 2008)'
_diffrn_ambient_temperature 120.15
_diffrn_measured_fraction_theta_full 0.998
_diffrn_measured_fraction_theta_max 0.976
_diffrn_measurement_device_type 'Bruker P4'
_diffrn_radiation_type MoK\a
_diffrn_radiation_wavelength 0.71073
_diffrn_reflns_av_R_equivalents 0.0215
_diffrn_reflns_av_unetI/netI 0.0782
_diffrn_reflns_Laue_measured_fraction_full 0.998
_diffrn_reflns_Laue_measured_fraction_max 0.976
_diffrn_reflns_limit_h_max 11
_diffrn_reflns_limit_h_min -7
_diffrn_reflns_limit_k_max 11
_diffrn_reflns_limit_k_min -11
_diffrn_reflns_limit_l_max 16
_diffrn_reflns_limit_l_min -16
_diffrn_reflns_number 6118
_diffrn_reflns_point_group_measured_fraction_full 0.936
_diffrn_reflns_point_group_measured_fraction_max 0.899
_diffrn_reflns_theta_full 25.242
_diffrn_reflns_theta_max 27.485
_diffrn_reflns_theta_min 2.788
_exptl_absorpt_coefficient_mu 2.045
_exptl_absorpt_correction_T_max 0.7456
_exptl_absorpt_correction_T_min 0.5699
_exptl_absorpt_correction_type multi-scan
_exptl_absorpt_process_details
'SADABS-2014/3 (Bruker,2014/3) was used for absorption correction. wR2(int) was 0.0824 before and 0.0595 after correction. The Ratio of minimum to maximum transmission is 0.7644. The \l/2 correction factor is 0.00150.'
_exptl_crystal_density_diffrn 1.528
_exptl_crystal_description block
_exptl_crystal_F_000 480
_refine_diff_density_max 0.211
_refine_diff_density_min -0.441
_refine_diff_density_rms 0.070
_refine_ls_abs_structure_details
;
 Flack x determined using 1115 quotients [(I+)-(I-)]/[(I+)+(I-)]
 (Parsons, Flack and Wagner, Acta Cryst. B69 (2013) 249-259).
;
_refine_ls_abs_structure_Flack 0.019(7)
_refine_ls_extinction_method none
_refine_ls_goodness_of_fit_ref 0.839
_refine_ls_hydrogen_treatment constr
_refine_ls_matrix_type full
_refine_ls_number_parameters 289
_refine_ls_number_reflns 4202
_refine_ls_number_restraints 58
_refine_ls_restrained_S_all 0.843
_refine_ls_R_factor_all 0.0514
_refine_ls_R_factor_gt 0.0326
_refine_ls_shift/su_max 0.001
_refine_ls_shift/su_mean 0.000
_refine_ls_structure_factor_coef Fsqd
_refine_ls_weighting_details 'w=1/[\s^2^(Fo^2^)] where P=(Fo^2^+2Fc^2^)/3'
_refine_ls_weighting_scheme calc
_refine_ls_wR_factor_gt 0.0660
_refine_ls_wR_factor_ref 0.0730
_reflns_Friedel_coverage 0.734
_reflns_Friedel_fraction_full 0.865
_reflns_Friedel_fraction_max 0.812
_reflns_number_gt 3248
_reflns_number_total 4202
_reflns_threshold_expression 'I > 2\s(I)'
_cod_data_source_file c8qo01406j2.cif
_cod_data_source_block 180603xcc1_0m
_cod_database_code 1554584
_shelx_shelxl_version_number 2014/7
_shelx_space_group_comment
;
The symmetry employed for this shelxl refinement is uniquely defined
by the following loop, which should always be used as a source of
symmetry information in preference to the above space-group names.
They are only intended as comments.
;
_olex2_refinement_description
;
1. Fixed Uiso
 At 1.2 times of:
  All C(H) groups, All C(H,H) groups
2. Uiso/Uaniso restraints and constraints
Uanis(O3A) \\sim Ueq, Uanis(O3) \\sim Ueq, Uanis(O4A) \\sim Ueq, Uanis(O4)
\\sim Ueq: with sigma of 0.01 and sigma for terminal atoms of 0.02
3. Rigid body (RIGU) restrains
 O3, O4, N3, O3A, O4A, C17
 with sigma for 1-2 distances of 0.004 and sigma for 1-3 distances of 0.004
4. Others
 Fixed Sof: O3(0.5) O4(0.5) O3A(0.5) O4A(0.5)
5.a Ternary CH refined with riding coordinates:
 C4(H4), C15(H15), C16(H16)
5.b Secondary CH2 refined with riding coordinates:
 C6(H6A,H6B), C13(H13A,H13B), C14(H14A,H14B), C17(H17A,H17B)
5.c Aromatic/amide H refined with riding coordinates:
 C2(H2), C8(H8), C9(H9), C10(H10), C11(H11), C12(H12), C19(H19), C21(H21),
 C22(H22)
;
_olex2_submission_special_instructions 'No special instructions were received'

loop_
_space_group_symop_operation_xyz
'x, y, z'
'-x, y+1/2, -z'

loop_
_atom_site_label
_atom_site_type_symbol
_atom_site_fract_x
_atom_site_fract_y
_atom_site_fract_z
_atom_site_U_iso_or_equiv
_atom_site_adp_type
_atom_site_occupancy
_atom_site_site_symmetry_order
_atom_site_calc_flag
_atom_site_refinement_flags_posn
_atom_site_refinement_flags_adp
_atom_site_refinement_flags_occupancy
_atom_site_disorder_assembly
_atom_site_disorder_group
Br1 Br 0.39697(5) 0.10238(5) 0.24007(3) 0.06132(16) Uani 1 1 d . . . . .
O1 O 0.1714(3) -0.5385(3) 0.1572(2) 0.0463(7) Uani 1 1 d . . . . .
O2 O 0.0452(3) -0.3237(3) 0.1095(2) 0.0468(7) Uani 1 1 d . . . . .
O3 O -0.081(2) -0.477(2) -0.5019(17) 0.129(8) Uani 0.5 1 d . U P A 1
O4 O 0.0916(16) -0.6419(13) -0.4461(12) 0.109(4) Uani 0.5 1 d . U P A 1
N1 N 0.1585(3) -0.2345(3) -0.1193(2) 0.0337(7) Uani 1 1 d . . . . .
N2 N 0.1395(3) -0.4458(3) -0.0087(2) 0.0335(7) Uani 1 1 d . . . . .
N3 N 0.0456(5) -0.5171(5) -0.4501(3) 0.0598(10) Uani 1 1 d . U . . .
C1 C 0.3579(4) 0.0403(4) 0.0909(3) 0.0419(9) Uani 1 1 d . . . . .
C2 C 0.2666(4) -0.0809(4) 0.0534(3) 0.0362(8) Uani 1 1 d . . . . .
H2 H 0.2244 -0.1347 0.0995 0.043 Uiso 1 1 calc R . . . .
C3 C 0.2406(4) -0.1191(4) -0.0562(3) 0.0353(8) Uani 1 1 d . . . . .
C4 C 0.0647(4) -0.3568(3) -0.1040(3) 0.0338(8) Uani 1 1 d . . . . .
H4 H -0.0396 -0.3242 -0.1059 0.041 Uiso 1 1 calc R . . . .
C5 C 0.1119(4) -0.4269(4) 0.0872(3) 0.0368(9) Uani 1 1 d . . . . .
C6 C 0.1713(5) -0.5166(5) 0.2684(3) 0.0515(10) Uani 1 1 d . . . . .
H6A H 0.1898 -0.6110 0.3081 0.062 Uiso 1 1 calc R . . . .
H6B H 0.0690 -0.4804 0.2656 0.062 Uiso 1 1 calc R . . . .
C7 C 0.2922(4) -0.4098(6) 0.3306(3) 0.0435(8) Uani 1 1 d . . . . .
C8 C 0.2584(5) -0.2927(5) 0.3855(4) 0.0632(12) Uani 1 1 d . . . . .
H8 H 0.1552 -0.2769 0.3821 0.076 Uiso 1 1 calc R . . . .
C9 C 0.3725(7) -0.1976(6) 0.4456(4) 0.0781(16) Uani 1 1 d . . . . .
H9 H 0.3481 -0.1194 0.4853 0.094 Uiso 1 1 calc R . . . .
C10 C 0.5201(6) -0.2166(6) 0.4478(4) 0.0716(14) Uani 1 1 d . . . . .
H10 H 0.5987 -0.1514 0.4887 0.086 Uiso 1 1 calc R . . . .
C11 C 0.5544(6) -0.3293(6) 0.3912(5) 0.0743(14) Uani 1 1 d . . . . .
H11 H 0.6569 -0.3414 0.3916 0.089 Uiso 1 1 calc R . . . .
C12 C 0.4413(5) -0.4262(5) 0.3329(4) 0.0604(12) Uani 1 1 d . . . . .
H12 H 0.4669 -0.5048 0.2941 0.072 Uiso 1 1 calc R . . . .
C13 C 0.2129(5) -0.5771(4) -0.0357(3) 0.0421(9) Uani 1 1 d . . . . .
H13A H 0.1602 -0.6669 -0.0248 0.051 Uiso 1 1 calc R . . . .
H13B H 0.3229 -0.5826 0.0106 0.051 Uiso 1 1 calc R . . . .
C14 C 0.1945(5) -0.5564(4) -0.1561(4) 0.0442(10) Uani 1 1 d . . . . .
H14A H 0.1746 -0.6511 -0.1955 0.053 Uiso 1 1 calc R . . . .
H14B H 0.2889 -0.5133 -0.1634 0.053 Uiso 1 1 calc R . . . .
C15 C 0.0561(4) -0.4526(4) -0.2046(3) 0.0354(8) Uani 1 1 d . . . . .
H15 H -0.0431 -0.5078 -0.2317 0.042 Uiso 1 1 calc R . . . .
C16 C 0.0713(4) -0.3460(4) -0.2939(3) 0.0383(9) Uani 1 1 d . . . . .
H16 H -0.0332 -0.3071 -0.3365 0.046 Uiso 1 1 calc R . . . .
C17 C 0.1446(4) -0.4034(7) -0.3755(3) 0.0473(8) Uani 1 1 d . U . . .
H17A H 0.1607 -0.3217 -0.4208 0.057 Uiso 1 1 calc R . . . .
H17B H 0.2465 -0.4459 -0.3343 0.057 Uiso 1 1 calc R . . . .
C18 C 0.1652(4) -0.2251(4) -0.2245(3) 0.0380(8) Uani 1 1 d . . . . .
C19 C 0.2520(4) -0.1093(4) -0.2331(3) 0.0422(9) Uani 1 1 d . . . . .
H19 H 0.2744 -0.0797 -0.2970 0.051 Uiso 1 1 calc R . . . .
C20 C 0.3033(4) -0.0405(4) -0.1262(3) 0.0381(8) Uani 1 1 d . . . . .
C21 C 0.3965(4) 0.0810(5) -0.0818(3) 0.0456(9) Uani 1 1 d . . . . .
H21 H 0.4397 0.1362 -0.1267 0.055 Uiso 1 1 calc R . . . .
C22 C 0.4248(4) 0.1193(5) 0.0261(3) 0.0458(10) Uani 1 1 d . . . . .
H22 H 0.4900 0.1998 0.0569 0.055 Uiso 1 1 calc R . . . .
O3A O -0.0886(16) -0.5219(18) -0.4732(14) 0.080(4) Uani 0.5 1 d . U P A 2
O4A O 0.1121(14) -0.5929(13) -0.4966(10) 0.094(4) Uani 0.5 1 d . U P A 2

loop_
_atom_site_aniso_label
_atom_site_aniso_U_11
_atom_site_aniso_U_22
_atom_site_aniso_U_33
_atom_site_aniso_U_23
_atom_site_aniso_U_13
_atom_site_aniso_U_12
Br1 0.0517(2) 0.0615(3) 0.0619(3) -0.0210(2) 0.00743(19) -0.0056(2)
O1 0.0568(18) 0.0391(14) 0.0378(14) 0.0054(11) 0.0092(13) -0.0018(12)
O2 0.0477(17) 0.0521(16) 0.0410(14) 0.0020(12) 0.0155(13) 0.0091(13)
O3 0.078(7) 0.125(12) 0.130(13) -0.047(8) -0.037(7) 0.001(7)
O4 0.094(7) 0.080(6) 0.137(11) -0.035(6) 0.018(7) -0.003(5)
N1 0.0327(17) 0.0310(15) 0.0352(16) 0.0001(13) 0.0087(14) -0.0018(13)
N2 0.0356(16) 0.0293(15) 0.0345(16) 0.0014(11) 0.0104(13) 0.0016(11)
N3 0.053(2) 0.078(3) 0.049(2) -0.017(2) 0.0179(19) -0.007(2)
C1 0.032(2) 0.0337(18) 0.052(2) -0.0081(17) 0.0031(18) 0.0055(15)
C2 0.0310(19) 0.0323(18) 0.043(2) -0.0002(15) 0.0094(16) 0.0029(15)
C3 0.0299(19) 0.0279(17) 0.044(2) 0.0025(15) 0.0073(16) 0.0069(14)
C4 0.0262(17) 0.037(2) 0.0383(19) 0.0010(14) 0.0107(15) -0.0016(13)
C5 0.0305(18) 0.035(2) 0.0399(19) 0.0023(16) 0.0049(15) -0.0044(15)
C6 0.056(3) 0.054(2) 0.044(2) 0.0126(19) 0.018(2) -0.008(2)
C7 0.048(2) 0.050(2) 0.0318(17) 0.010(2) 0.0122(15) 0.000(2)
C8 0.060(3) 0.080(3) 0.057(3) -0.006(2) 0.029(2) 0.000(2)
C9 0.095(5) 0.080(4) 0.060(3) -0.029(3) 0.028(3) -0.009(3)
C10 0.062(3) 0.080(4) 0.058(3) -0.010(3) 0.002(3) -0.021(3)
C11 0.050(3) 0.080(3) 0.087(4) -0.006(3) 0.015(3) -0.001(3)
C12 0.049(3) 0.058(3) 0.070(3) -0.007(2) 0.013(2) 0.000(2)
C13 0.038(2) 0.0276(18) 0.056(3) -0.0031(17) 0.011(2) -0.0007(16)
C14 0.043(2) 0.033(2) 0.056(3) -0.0052(18) 0.016(2) 0.0048(16)
C15 0.0264(18) 0.0409(19) 0.0366(19) -0.0065(14) 0.0078(16) -0.0056(14)
C16 0.0300(18) 0.050(2) 0.0333(18) -0.0018(16) 0.0080(15) 0.0049(15)
C17 0.0434(19) 0.061(2) 0.0361(17) -0.009(2) 0.0120(15) -0.004(3)
C18 0.035(2) 0.038(2) 0.040(2) 0.0041(16) 0.0107(17) 0.0049(16)
C19 0.039(2) 0.046(2) 0.045(2) 0.0114(17) 0.0177(18) 0.0047(17)
C20 0.0323(19) 0.0304(18) 0.050(2) 0.0098(16) 0.0112(17) 0.0048(15)
C21 0.0370(19) 0.035(2) 0.066(2) 0.009(2) 0.0181(18) 0.0003(18)
C22 0.0319(18) 0.028(2) 0.071(3) -0.0022(19) 0.0092(18) -0.0004(16)
O3A 0.056(5) 0.097(9) 0.087(7) -0.037(6) 0.026(5) -0.027(4)
O4A 0.088(6) 0.101(7) 0.098(7) -0.055(6) 0.036(6) -0.009(6)

loop_
_atom_type_symbol
_atom_type_description
_atom_type_scat_dispersion_real
_atom_type_scat_dispersion_imag
_atom_type_scat_source
C C 0.0030 0.0020 'International Tables Vol C Tables 4.2.6.8 and 6.1.1.4'
H H 0.0000 0.0000 'International Tables Vol C Tables 4.2.6.8 and 6.1.1.4'
Br Br -0.2900 2.4600 'International Tables Vol C Tables 4.2.6.8 and 6.1.1.4'
N N 0.0060 0.0030 'International Tables Vol C Tables 4.2.6.8 and 6.1.1.4'
O O 0.0110 0.0060 'International Tables Vol C Tables 4.2.6.8 and 6.1.1.4'

loop_
_geom_angle_atom_site_label_1
_geom_angle_atom_site_label_2
_geom_angle_atom_site_label_3
_geom_angle
C5 O1 C6 114.6(3)
C3 N1 C4 137.0(3)
C18 N1 C3 109.1(3)
C18 N1 C4 113.8(3)
C4 N2 C13 112.9(3)
C5 N2 C4 121.2(3)
C5 N2 C13 124.1(3)
O3 N3 O4 125.4(12)
O3 N3 C17 114.3(11)
O4 N3 C17 119.9(8)
O3A N3 C17 123.5(9)
O3A N3 O4A 121.5(11)
O4A N3 C17 114.4(7)
C2 C1 Br1 118.4(3)
C2 C1 C22 123.5(4)
C22 C1 Br1 118.1(3)
C1 C2 C3 115.7(4)
N1 C3 C20 106.0(3)
C2 C3 N1 131.0(3)
C2 C3 C20 123.0(3)
N1 C4 C15 100.9(3)
N2 C4 N1 114.3(3)
N2 C4 C15 105.2(2)
O2 C5 O1 124.0(3)
O2 C5 N2 125.5(3)
N2 C5 O1 110.4(3)
O1 C6 C7 111.7(3)
C8 C7 C6 121.8(4)
C12 C7 C6 120.0(4)
C12 C7 C8 118.2(4)
C7 C8 C9 121.0(4)
C10 C9 C8 119.8(5)
C11 C10 C9 119.8(5)
C10 C11 C12 120.6(5)
C7 C12 C11 120.5(5)
N2 C13 C14 103.6(3)
C13 C14 C15 106.4(3)
C4 C15 C14 102.3(3)
C4 C15 C16 105.5(3)
C14 C15 C16 114.7(3)
C17 C16 C15 117.6(3)
C18 C16 C15 101.9(3)
C18 C16 C17 111.3(3)
N3 C17 C16 111.3(3)
N1 C18 C16 109.1(3)
C19 C18 N1 110.6(3)
C19 C18 C16 140.2(3)
C18 C19 C20 106.3(3)
C3 C20 C19 107.9(3)
C21 C20 C3 118.1(3)
C21 C20 C19 134.0(4)
C22 C21 C20 119.8(4)
C21 C22 C1 119.9(4)

loop_
_geom_bond_atom_site_label_1
_geom_bond_atom_site_label_2
_geom_bond_distance
Br1 C1 1.911(4)
O1 C5 1.350(4)
O1 C6 1.441(5)
O2 C5 1.215(4)
O3 N3 1.193(17)
O4 N3 1.217(12)
N1 C3 1.391(5)
N1 C4 1.471(4)
N1 C18 1.374(5)
N2 C4 1.438(4)
N2 C5 1.349(5)
N2 C13 1.479(5)
N3 C17 1.500(6)
N3 O3A 1.173(14)
N3 O4A 1.210(11)
C1 C2 1.380(5)
C1 C22 1.394(6)
C2 C3 1.389(5)
C3 C20 1.419(5)
C4 C15 1.541(5)
C6 C7 1.497(6)
C7 C8 1.376(6)
C7 C12 1.375(6)
C8 C9 1.384(7)
C9 C10 1.364(8)
C10 C11 1.361(7)
C11 C12 1.383(6)
C13 C14 1.508(6)
C14 C15 1.546(5)
C15 C16 1.548(5)
C16 C17 1.520(5)
C16 C18 1.501(5)
C18 C19 1.357(5)
C19 C20 1.436(5)
C20 C21 1.405(5)
C21 C22 1.365(6)

loop_
_geom_torsion_atom_site_label_1
_geom_torsion_atom_site_label_2
_geom_torsion_atom_site_label_3
_geom_torsion_atom_site_label_4
_geom_torsion
Br1 C1 C2 C3 179.1(3)
Br1 C1 C22 C21 -178.3(3)
O1 C6 C7 C8 129.0(4)
O1 C6 C7 C12 -50.3(5)
O3 N3 C17 C16 57.6(13)
O4 N3 C17 C16 -115.4(9)
N1 C3 C20 C19 1.9(4)
N1 C3 C20 C21 -178.2(3)
N1 C4 C15 C14 92.4(3)
N1 C4 C15 C16 -27.9(3)
N1 C18 C19 C20 -0.2(4)
N2 C4 C15 C14 -26.7(3)
N2 C4 C15 C16 -147.0(3)
N2 C13 C14 C15 -23.5(4)
C1 C2 C3 N1 178.5(4)
C1 C2 C3 C20 0.3(5)
C2 C1 C22 C21 2.5(6)
C2 C3 C20 C19 -179.5(3)
C2 C3 C20 C21 0.3(5)
C3 N1 C4 N2 -52.9(5)
C3 N1 C4 C15 -165.2(4)
C3 N1 C18 C16 -177.7(3)
C3 N1 C18 C19 1.5(4)
C3 C20 C21 C22 0.4(5)
C4 N1 C3 C2 2.4(7)
C4 N1 C3 C20 -179.2(4)
C4 N1 C18 C16 0.2(4)
C4 N1 C18 C19 179.3(3)
C4 N2 C5 O1 168.6(3)
C4 N2 C5 O2 -12.5(5)
C4 N2 C13 C14 6.4(4)
C4 C15 C16 C17 150.3(3)
C4 C15 C16 C18 28.4(3)
C5 O1 C6 C7 -74.0(4)
C5 N2 C4 N1 98.3(4)
C5 N2 C4 C15 -152.0(3)
C5 N2 C13 C14 171.2(3)
C6 O1 C5 O2 -9.1(5)
C6 O1 C5 N2 169.9(3)
C6 C7 C8 C9 177.9(4)
C6 C7 C12 C11 -179.2(4)
C7 C8 C9 C10 2.3(8)
C8 C7 C12 C11 1.5(7)
C8 C9 C10 C11 -0.2(8)
C9 C10 C11 C12 -1.1(8)
C10 C11 C12 C7 0.5(7)
C12 C7 C8 C9 -2.9(7)
C13 N2 C4 N1 -96.4(3)
C13 N2 C4 C15 13.3(4)
C13 N2 C5 O1 4.9(5)
C13 N2 C5 O2 -176.2(3)
C13 C14 C15 C4 31.2(4)
C13 C14 C15 C16 144.9(3)
C14 C15 C16 C17 38.5(4)
C14 C15 C16 C18 -83.4(3)
C15 C16 C17 N3 66.9(5)
C15 C16 C18 N1 -18.0(4)
C15 C16 C18 C19 163.3(5)
C16 C18 C19 C20 178.5(4)
C17 C16 C18 N1 -144.2(3)
C17 C16 C18 C19 37.1(6)
C18 N1 C3 C2 179.5(4)
C18 N1 C3 C20 -2.1(4)
C18 N1 C4 N2 130.1(3)
C18 N1 C4 C15 17.7(4)
C18 C16 C17 N3 -176.1(4)
C18 C19 C20 C3 -1.1(4)
C18 C19 C20 C21 179.1(4)
C19 C20 C21 C22 -179.8(4)
C20 C21 C22 C1 -1.7(6)
C22 C1 C2 C3 -1.7(5)
O3A N3 C17 C16 27.2(12)
O4A N3 C17 C16 -162.0(8)
